data_2231314
loop_
_publ_author_name
'Su, Fu'
'Gu, Zheng-Gui'
'Lin, Jun'

_publ_section_title
;
 4-Dimethylamino-<i>N</i>'-(2-methoxybenzylidene)benzohydrazide
;
_journal_coeditor_code SU2286
_journal_issue 8
_journal_name_full 'Acta Crystallographica Section E'
_journal_page_first o1896
_journal_paper_doi 10.1107/S1600536811025220
_journal_volume 67
_journal_year 2011
_chemical_formula_iupac 'C17 H19 N3 O2'
_chemical_formula_moiety 'C17 H19 N3 O2'
_chemical_formula_sum 'C17 H19 N3 O2'
_chemical_formula_weight 297.35
_chemical_name_systematic
;
4-Dimethylamino-<i>N</i>'-(2-methoxybenzylidene)benzohydrazide
;
_space_group_IT_number 61
_symmetry_cell_setting orthorhombic
_symmetry_space_group_name_Hall '-P 2ac 2ab'
_symmetry_space_group_name_H-M 'P b c a'
_atom_sites_solution_hydrogens geom
_atom_sites_solution_primary direct
_atom_sites_solution_secondary difmap
_audit_creation_method SHELXL-97
_cell_angle_alpha 90.00
_cell_angle_beta 90.00
_cell_angle_gamma 90.00
_cell_formula_units_Z 8
_cell_length_a 16.065(3)
_cell_length_b 7.946(2)
_cell_length_c 24.534(3)
_cell_measurement_reflns_used 1584
_cell_measurement_temperature 298(2)
_cell_measurement_theta_max 24.5
_cell_measurement_theta_min 2.5
_cell_volume 3131.8(11)
_computing_cell_refinement 'SAINT (Bruker, 2007)'
_computing_data_collection 'SMART (Bruker, 2007)'
_computing_data_reduction 'SAINT (Bruker, 2007)'
_computing_molecular_graphics 'SHELXTL (Sheldrick, 2008)'
_computing_publication_material 'SHELXTL (Sheldrick, 2008)'
_computing_structure_refinement 'SHELXL97 (Sheldrick, 2008)'
_computing_structure_solution 'SHELXS97 (Sheldrick, 2008)'
_diffrn_ambient_temperature 298(2)
_diffrn_measured_fraction_theta_full 0.998
_diffrn_measured_fraction_theta_max 0.998
_diffrn_measurement_device_type 'Bruker SMART CCD area-detector'
_diffrn_measurement_method \w
_diffrn_radiation_monochromator graphite
_diffrn_radiation_source 'fine-focus sealed tube'
_diffrn_radiation_type MoK\a
_diffrn_radiation_wavelength 0.71073
_diffrn_reflns_av_R_equivalents 0.0935
_diffrn_reflns_av_sigmaI/netI 0.0756
_diffrn_reflns_limit_h_max 14
_diffrn_reflns_limit_h_min -19
_diffrn_reflns_limit_k_max 9
_diffrn_reflns_limit_k_min -9
_diffrn_reflns_limit_l_max 28
_diffrn_reflns_limit_l_min -29
_diffrn_reflns_number 13733
_diffrn_reflns_theta_full 25.14
_diffrn_reflns_theta_max 25.14
_diffrn_reflns_theta_min 2.09
_diffrn_standards_number 0
_exptl_absorpt_coefficient_mu 0.085
_exptl_absorpt_correction_T_max 0.9933
_exptl_absorpt_correction_T_min 0.9891
_exptl_absorpt_correction_type multi-scan
_exptl_absorpt_process_details '(SADABS; Bruker, 2001)'
_exptl_crystal_colour colourless
_exptl_crystal_density_diffrn 1.261
_exptl_crystal_density_method 'not measured'
_exptl_crystal_description block
_exptl_crystal_F_000 1264
_exptl_crystal_size_max 0.13
_exptl_crystal_size_mid 0.10
_exptl_crystal_size_min 0.08
_refine_diff_density_max 0.195
_refine_diff_density_min -0.183
_refine_ls_extinction_coef 0.0028(7)
_refine_ls_extinction_expression Fc^*^=kFc[1+0.001xFc^2^\l^3^/sin(2\q)]^-1/4^
_refine_ls_extinction_method 'SHELXL97 (Sheldrick, 2008)'
_refine_ls_goodness_of_fit_ref 0.990
_refine_ls_hydrogen_treatment constr
_refine_ls_matrix_type full
_refine_ls_number_parameters 203
_refine_ls_number_reflns 2800
_refine_ls_number_restraints 0
_refine_ls_restrained_S_all 0.990
_refine_ls_R_factor_all 0.1257
_refine_ls_R_factor_gt 0.0637
_refine_ls_shift/su_max 0.000
_refine_ls_shift/su_max_lt 0.001
_refine_ls_shift/su_mean 0.001
_refine_ls_structure_factor_coef Fsqd
_refine_ls_weighting_details 'calc w=1/[\s^2^(Fo^2^)+(0.0579P)^2^] where P=(Fo^2^+2Fc^2^)/3'
_refine_ls_weighting_scheme calc
_refine_ls_wR_factor_gt 0.1206
_refine_ls_wR_factor_ref 0.1400
_reflns_number_gt 1570
_reflns_number_total 2800
_reflns_threshold_expression I>2\s(I)
_cod_data_source_file su2286.cif
_cod_data_source_block I
_cod_database_code 2231314
_cod_database_fobs_code 2231314

loop_
_symmetry_equiv_pos_as_xyz
'x, y, z'
'-x+1/2, -y, z+1/2'
'x+1/2, -y+1/2, -z'
'-x, y+1/2, -z+1/2'
'-x, -y, -z'
'x-1/2, y, -z-1/2'
'-x-1/2, y-1/2, z'
'x, -y-1/2, z-1/2'

loop_
_atom_site_type_symbol
_atom_site_label
_atom_site_fract_x
_atom_site_fract_y
_atom_site_fract_z
_atom_site_U_iso_or_equiv
_atom_site_adp_type
_atom_site_calc_flag
_atom_site_refinement_flags
_atom_site_occupancy
_atom_site_symmetry_multiplicity
O O1 0.48383(13) 0.6587(3) 0.24567(9) 0.0662(7) Uani d . 1 1
O O2 0.14952(11) 0.4522(2) 0.11421(8) 0.0472(6) Uani d . 1 1
N N1 0.26607(14) 0.5707(3) 0.17978(9) 0.0416(6) Uani d . 1 1
N N2 0.24365(13) 0.6531(3) 0.13259(8) 0.0416(6) Uani d . 1 1
H H2 0.2698 0.7527 0.1273 0.050 Uiso d R 1 1
N N3 0.05256(15) 0.9526(3) -0.07705(10) 0.0528(7) Uani d . 1 1
C C1 0.34787(17) 0.5653(4) 0.25970(11) 0.0411(7) Uani d . 1 1
C C2 0.42874(18) 0.5812(4) 0.27952(11) 0.0436(7) Uani d . 1 1
C C3 0.4498(2) 0.5152(4) 0.32985(13) 0.0559(9) Uani d . 1 1
H H3 0.5038 0.5257 0.3431 0.067 Uiso calc R 1 1
C C4 0.3908(2) 0.4350(5) 0.35968(13) 0.0665(10) Uani d . 1 1
H H4 0.4047 0.3937 0.3940 0.080 Uiso calc R 1 1
C C5 0.3123(2) 0.4135(5) 0.34093(14) 0.0695(11) Uani d . 1 1
H H5 0.2736 0.3542 0.3615 0.083 Uiso calc R 1 1
C C6 0.29024(19) 0.4800(4) 0.29113(13) 0.0588(9) Uani d . 1 1
H H6 0.2360 0.4674 0.2785 0.071 Uiso calc R 1 1
C C7 0.5688(2) 0.6547(5) 0.26050(16) 0.0847(12) Uani d . 1 1
H H7A 0.5767 0.7171 0.2936 0.127 Uiso calc R 1 1
H H7B 0.6016 0.7041 0.2320 0.127 Uiso calc R 1 1
H H7C 0.5858 0.5401 0.2660 0.127 Uiso calc R 1 1
C C8 0.32433(17) 0.6371(3) 0.20687(11) 0.0411(7) Uani d . 1 1
H H8 0.3521 0.7310 0.1934 0.049 Uiso calc R 1 1
C C9 0.18162(16) 0.5881(4) 0.10239(11) 0.0364(7) Uani d . 1 1
C C10 0.15273(16) 0.6857(3) 0.05514(10) 0.0353(7) Uani d . 1 1
C C11 0.20007(16) 0.8036(4) 0.02693(10) 0.0410(8) Uani d . 1 1
H H11 0.2546 0.8242 0.0378 0.049 Uiso calc R 1 1
C C12 0.16804(18) 0.8897(4) -0.01651(11) 0.0460(8) Uani d . 1 1
H H12 0.2016 0.9663 -0.0349 0.055 Uiso calc R 1 1
C C13 0.08536(17) 0.8651(4) -0.03401(11) 0.0387(7) Uani d . 1 1
C C14 0.03883(17) 0.7460(4) -0.00569(11) 0.0428(8) Uani d . 1 1
H H14 -0.0160 0.7254 -0.0160 0.051 Uiso calc R 1 1
C C15 0.07247(17) 0.6587(3) 0.03703(11) 0.0405(7) Uani d . 1 1
H H15 0.0401 0.5781 0.0545 0.049 Uiso calc R 1 1
C C16 -0.03085(19) 0.9181(4) -0.09651(12) 0.0630(10) Uani d . 1 1
H H16A -0.0354 0.8013 -0.1060 0.095 Uiso calc R 1 1
H H16B -0.0421 0.9861 -0.1280 0.095 Uiso calc R 1 1
H H16C -0.0703 0.9442 -0.0684 0.095 Uiso calc R 1 1
C C17 0.1000(2) 1.0754(5) -0.10564(15) 0.0850(12) Uani d . 1 1
H H17A 0.1213 1.1568 -0.0803 0.128 Uiso calc R 1 1
H H17B 0.0653 1.1308 -0.1319 0.128 Uiso calc R 1 1
H H17C 0.1456 1.0215 -0.1240 0.128 Uiso calc R 1 1

loop_
_atom_site_aniso_label
_atom_site_aniso_U_11
_atom_site_aniso_U_22
_atom_site_aniso_U_33
_atom_site_aniso_U_12
_atom_site_aniso_U_13
_atom_site_aniso_U_23
O1 0.0498(14) 0.0811(17) 0.0678(14) -0.0141(13) -0.0137(12) 0.0283(13)
O2 0.0488(12) 0.0363(12) 0.0566(13) -0.0065(10) -0.0030(10) 0.0106(10)
N1 0.0426(14) 0.0413(15) 0.0410(14) 0.0018(13) -0.0046(12) 0.0138(12)
N2 0.0451(14) 0.0384(15) 0.0413(13) -0.0043(12) -0.0076(12) 0.0132(11)
N3 0.0532(16) 0.0579(18) 0.0473(15) 0.0045(14) -0.0077(13) 0.0092(14)
C1 0.0442(18) 0.0409(18) 0.0383(16) 0.0080(15) 0.0006(14) 0.0076(14)
C2 0.0500(19) 0.0403(18) 0.0404(17) 0.0013(15) -0.0037(15) 0.0065(15)
C3 0.064(2) 0.053(2) 0.050(2) 0.0052(18) -0.0167(17) 0.0033(17)
C4 0.082(3) 0.077(3) 0.0406(19) 0.023(2) -0.0012(19) 0.0167(19)
C5 0.059(2) 0.089(3) 0.061(2) 0.017(2) 0.0184(19) 0.033(2)
C6 0.0423(19) 0.075(2) 0.059(2) 0.0147(17) 0.0046(16) 0.0217(19)
C7 0.052(2) 0.089(3) 0.113(3) -0.012(2) -0.017(2) 0.027(2)
C8 0.0428(17) 0.0364(17) 0.0442(17) 0.0034(15) 0.0008(14) 0.0058(15)
C9 0.0333(16) 0.0327(17) 0.0432(17) 0.0046(14) 0.0030(13) 0.0020(14)
C10 0.0389(17) 0.0317(16) 0.0352(15) 0.0019(13) -0.0008(13) -0.0013(13)
C11 0.0367(16) 0.0471(19) 0.0391(17) -0.0054(14) -0.0056(14) 0.0044(14)
C12 0.0526(19) 0.0443(19) 0.0412(17) -0.0085(15) 0.0032(15) 0.0094(15)
C13 0.0444(17) 0.0364(18) 0.0353(15) 0.0056(15) -0.0035(14) -0.0031(14)
C14 0.0404(16) 0.0459(19) 0.0423(17) -0.0048(15) -0.0070(14) -0.0044(15)
C15 0.0424(18) 0.0375(18) 0.0414(17) -0.0033(14) -0.0007(14) 0.0001(14)
C16 0.069(2) 0.068(2) 0.0512(19) 0.0169(19) -0.0200(17) -0.0021(18)
C17 0.077(3) 0.099(3) 0.079(3) -0.002(2) -0.007(2) 0.050(2)

loop_
_atom_type_symbol
_atom_type_description
_atom_type_scat_dispersion_real
_atom_type_scat_dispersion_imag
_atom_type_scat_source
C C 0.0033 0.0016 'International Tables Vol C Tables 4.2.6.8 and 6.1.1.4'
H H 0.0000 0.0000 'International Tables Vol C Tables 4.2.6.8 and 6.1.1.4'
N N 0.0061 0.0033 'International Tables Vol C Tables 4.2.6.8 and 6.1.1.4'
O O 0.0106 0.0060 'International Tables Vol C Tables 4.2.6.8 and 6.1.1.4'

loop_
_geom_angle_atom_site_label_1
_geom_angle_atom_site_label_2
_geom_angle_atom_site_label_3
_geom_angle
C2 O1 C7 117.4(2)
C8 N1 N2 115.9(2)
C9 N2 N1 118.3(2)
C9 N2 H2 127.0
N1 N2 H2 114.4
C13 N3 C17 121.4(3)
C13 N3 C16 121.0(3)
C17 N3 C16 117.6(3)
C6 C1 C2 118.3(3)
C6 C1 C8 120.7(3)
C2 C1 C8 120.9(3)
O1 C2 C3 123.8(3)
O1 C2 C1 115.7(2)
C3 C2 C1 120.4(3)
C4 C3 C2 119.2(3)
C4 C3 H3 120.4
C2 C3 H3 120.4
C5 C4 C3 121.8(3)
C5 C4 H4 119.1
C3 C4 H4 119.1
C4 C5 C6 119.5(3)
C4 C5 H5 120.2
C6 C5 H5 120.2
C5 C6 C1 120.7(3)
C5 C6 H6 119.7
C1 C6 H6 119.7
O1 C7 H7A 109.5
O1 C7 H7B 109.5
H7A C7 H7B 109.5
O1 C7 H7C 109.5
H7A C7 H7C 109.5
H7B C7 H7C 109.5
N1 C8 C1 119.6(3)
N1 C8 H8 120.2
C1 C8 H8 120.2
O2 C9 N2 121.1(2)
O2 C9 C10 121.1(3)
N2 C9 C10 117.8(2)
C15 C10 C11 117.1(2)
C15 C10 C9 117.8(2)
C11 C10 C9 125.1(2)
C12 C11 C10 121.3(3)
C12 C11 H11 119.4
C10 C11 H11 119.4
C11 C12 C13 121.5(3)
C11 C12 H12 119.2
C13 C12 H12 119.2
N3 C13 C14 121.6(3)
N3 C13 C12 121.8(3)
C14 C13 C12 116.6(2)
C15 C14 C13 121.0(3)
C15 C14 H14 119.5
C13 C14 H14 119.5
C14 C15 C10 122.5(3)
C14 C15 H15 118.8
C10 C15 H15 118.8
N3 C16 H16A 109.5
N3 C16 H16B 109.5
H16A C16 H16B 109.5
N3 C16 H16C 109.5
H16A C16 H16C 109.5
H16B C16 H16C 109.5
N3 C17 H17A 109.5
N3 C17 H17B 109.5
H17A C17 H17B 109.5
N3 C17 H17C 109.5
H17A C17 H17C 109.5
H17B C17 H17C 109.5

loop_
_geom_bond_atom_site_label_1
_geom_bond_atom_site_label_2
_geom_bond_distance
O1 C2 1.361(3)
O1 C7 1.413(3)
O2 C9 1.231(3)
N1 C8 1.263(3)
N1 N2 1.378(3)
N2 C9 1.345(3)
N2 H2 0.9056
N3 C13 1.369(3)
N3 C17 1.424(4)
N3 C16 1.449(4)
C1 C6 1.383(4)
C1 C2 1.393(4)
C1 C8 1.466(4)
C2 C3 1.383(4)
C3 C4 1.357(4)
C3 H3 0.9300
C4 C5 1.353(4)
C4 H4 0.9300
C5 C6 1.378(4)
C5 H5 0.9300
C6 H6 0.9300
C7 H7A 0.9600
C7 H7B 0.9600
C7 H7C 0.9600
C8 H8 0.9300
C9 C10 1.470(4)
C10 C15 1.381(3)
C10 C11 1.391(3)
C11 C12 1.367(4)
C11 H11 0.9300
C12 C13 1.410(4)
C12 H12 0.9300
C13 C14 1.392(4)
C14 C15 1.368(4)
C14 H14 0.9300
C15 H15 0.9300
C16 H16A 0.9600
C16 H16B 0.9600
C16 H16C 0.9600
C17 H17A 0.9600
C17 H17B 0.9600
C17 H17C 0.9600

loop_
_geom_hbond_atom_site_label_D
_geom_hbond_atom_site_label_H
_geom_hbond_atom_site_label_A
_geom_hbond_site_symmetry_A
_geom_hbond_distance_DH
_geom_hbond_distance_HA
_geom_hbond_distance_DA
_geom_hbond_angle_DHA
N2 H2 O2 7_665 0.91 2.07 2.966(3) 169

loop_
_geom_torsion_atom_site_label_1
_geom_torsion_atom_site_label_2
_geom_torsion_atom_site_label_3
_geom_torsion_atom_site_label_4
_geom_torsion
C8 N1 N2 C9 -179.6(2)
C7 O1 C2 C3 7.1(4)
C7 O1 C2 C1 -170.6(3)
C6 C1 C2 O1 176.7(3)
C8 C1 C2 O1 -3.2(4)
C6 C1 C2 C3 -1.1(4)
C8 C1 C2 C3 179.0(3)
O1 C2 C3 C4 -177.7(3)
C1 C2 C3 C4 0.0(5)
C2 C3 C4 C5 1.9(5)
C3 C4 C5 C6 -2.6(6)
C4 C5 C6 C1 1.4(5)
C2 C1 C6 C5 0.4(5)
C8 C1 C6 C5 -179.6(3)
N2 N1 C8 C1 175.3(2)
C6 C1 C8 N1 -28.0(4)
C2 C1 C8 N1 152.0(3)
N1 N2 C9 O2 -5.2(4)
N1 N2 C9 C10 174.1(2)
O2 C9 C10 C15 23.9(4)
N2 C9 C10 C15 -155.4(2)
O2 C9 C10 C11 -156.0(3)
N2 C9 C10 C11 24.7(4)
C15 C10 C11 C12 0.6(4)
C9 C10 C11 C12 -179.6(3)
C10 C11 C12 C13 1.1(4)
C17 N3 C13 C14 179.4(3)
C16 N3 C13 C14 -3.1(4)
C17 N3 C13 C12 -1.2(4)
C16 N3 C13 C12 176.2(3)
C11 C12 C13 N3 179.1(3)
C11 C12 C13 C14 -1.5(4)
N3 C13 C14 C15 179.6(3)
C12 C13 C14 C15 0.2(4)
C13 C14 C15 C10 1.5(4)
C11 C10 C15 C14 -1.8(4)
C9 C10 C15 C14 178.3(2)

loop_
_cod_related_entry_id
_cod_related_entry_database
_cod_related_entry_code
1 ChemSpider 7950686
